data_7720960
loop_
_publ_author_name
'Saha, Alipe'
'Maity, Ribhu'
'Dhara, Gurupada'
'Brandao, Paula'
'Pattanayak, Satyajit'
'Maity, Tithi'
'Sarkar, Keka'
'Samanta, Bidhan Chandra'

_publ_section_title
;
 Structurally characterized Ni(II) complex exhibiting potent
 anti-<i>Candida</i> activity: biomolecular interaction mechanism and
 <i>in silico</i> ADMET insights.
;
_journal_issue 21
_journal_name_full 'Dalton transactions (Cambridge, England : 2003)'
_journal_page_first 8278
_journal_page_last 8291
_journal_paper_doi 10.1039/d6dt00455e
_journal_volume 55
_journal_year 2026
_chemical_formula_sum 'C22 H28 Br2 N4 Ni O2'
_chemical_formula_weight 599.01
_space_group_crystal_system monoclinic
_space_group_IT_number 14
_space_group_name_Hall '-P 2ybc'
_space_group_name_H-M_alt 'P 1 21/c 1'
_atom_sites_solution_hydrogens geom
_audit_creation_method SHELXL-2018/3
_audit_update_record
;
2025-10-08 deposited with the CCDC.	2026-04-30 downloaded from the CCDC.
;
_cell_angle_alpha 90
_cell_angle_beta 116.138(6)
_cell_angle_gamma 90
_cell_formula_units_Z 2
_cell_length_a 9.7151(18)
_cell_length_b 12.546(3)
_cell_length_c 10.899(2)
_cell_measurement_reflns_used 820
_cell_measurement_temperature 273(2)
_cell_measurement_theta_max 25.00
_cell_measurement_theta_min 2.90
_cell_volume 1192.6(4)
_computing_structure_refinement 'SHELXL-2018/3 (Sheldrick, 2018)'
_computing_structure_solution 'SHELXT 2018/2 (Sheldrick, 2018)'
_diffrn_ambient_temperature 273(2)
_diffrn_measured_fraction_theta_full 0.968
_diffrn_measured_fraction_theta_max 0.976
_diffrn_measurement_device_type 'Bruker D8 Venture PHOTON 100 CMOS'
_diffrn_measurement_method 'omega and phi scans'
_diffrn_radiation_type MoK\a
_diffrn_radiation_wavelength 0.71073
_diffrn_reflns_av_R_equivalents 0.0946
_diffrn_reflns_av_unetI/netI 0.0370
_diffrn_reflns_Laue_measured_fraction_full 0.968
_diffrn_reflns_Laue_measured_fraction_max 0.976
_diffrn_reflns_limit_h_max 12
_diffrn_reflns_limit_h_min -12
_diffrn_reflns_limit_k_max 16
_diffrn_reflns_limit_k_min -16
_diffrn_reflns_limit_l_max 14
_diffrn_reflns_limit_l_min -14
_diffrn_reflns_number 29616
_diffrn_reflns_point_group_measured_fraction_full 0.968
_diffrn_reflns_point_group_measured_fraction_max 0.976
_diffrn_reflns_theta_full 25.242
_diffrn_reflns_theta_max 28.303
_diffrn_reflns_theta_min 2.640
_diffrn_source 'fine-focus sealed tube'
_exptl_absorpt_coefficient_mu 4.190
_exptl_absorpt_correction_T_max 0.7453
_exptl_absorpt_correction_T_min 0.5438
_exptl_absorpt_correction_type multi-scan
_exptl_crystal_colour green
_exptl_crystal_density_diffrn 1.668
_exptl_crystal_description Block
_exptl_crystal_F_000 604
_exptl_crystal_size_max 0.300
_exptl_crystal_size_mid 0.200
_exptl_crystal_size_min 0.080
_refine_diff_density_max 0.985
_refine_diff_density_min -0.946
_refine_diff_density_rms 0.073
_refine_ls_extinction_method none
_refine_ls_goodness_of_fit_ref 1.073
_refine_ls_hydrogen_treatment constr
_refine_ls_matrix_type full
_refine_ls_number_parameters 143
_refine_ls_number_reflns 2890
_refine_ls_number_restraints 0
_refine_ls_restrained_S_all 1.073
_refine_ls_R_factor_all 0.0472
_refine_ls_R_factor_gt 0.0426
_refine_ls_shift/su_max 0.000
_refine_ls_shift/su_mean 0.000
_refine_ls_structure_factor_coef Fsqd
_refine_ls_weighting_details 'w=1/[\s^2^(Fo^2^)+(0.0518P)^2^+1.3262P] where P=(Fo^2^+2Fc^2^)/3'
_refine_ls_weighting_scheme calc
_refine_ls_wR_factor_gt 0.1194
_refine_ls_wR_factor_ref 0.1225
_reflns_Friedel_coverage 0.000
_reflns_number_gt 2512
_reflns_number_total 2890
_reflns_threshold_expression 'I > 2\s(I)'
_cod_data_source_file d6dt00455e2.cif
_cod_data_source_block f1
_cod_depositor_comments 'Adding full bibliography for 7720960.cif.'
_cod_original_sg_symbol_H-M 'P 21/c'
_cod_database_code 7720960
_shelx_shelxl_version_number 2018/3
_shelx_space_group_comment
;
The symmetry employed for this shelxl refinement is uniquely defined
by the following loop, which should always be used as a source of
symmetry information in preference to the above space-group names.
They are only intended as comments.
;
_shelx_estimated_absorpt_t_min 0.366
_shelx_estimated_absorpt_t_max 0.730

loop_
_space_group_symop_operation_xyz
'x, y, z'
'-x, y+1/2, -z+1/2'
'-x, -y, -z'
'x, -y-1/2, z-1/2'

loop_
_atom_site_label
_atom_site_type_symbol
_atom_site_fract_x
_atom_site_fract_y
_atom_site_fract_z
_atom_site_U_iso_or_equiv
_atom_site_adp_type
_atom_site_occupancy
_atom_site_site_symmetry_order
_atom_site_calc_flag
_atom_site_refinement_flags_posn
_atom_site_refinement_flags_adp
_atom_site_refinement_flags_occupancy
_atom_site_disorder_assembly
_atom_site_disorder_group
Ni1 Ni 0.500000 0.500000 0.500000 0.02647(15) Uani 1 2 d S . P . .
Br1 Br -0.32021(4) 0.49654(3) 0.01036(4) 0.05941(17) Uani 1 1 d . . . . .
O1 O 0.3480(2) 0.59467(13) 0.35037(17) 0.0341(4) Uani 1 1 d . . . . .
N1 N 0.3904(2) 0.37218(15) 0.3773(2) 0.0324(4) Uani 1 1 d . . . . .
N2 N 0.6360(3) 0.49412(16) 0.3831(2) 0.0368(5) Uani 1 1 d . . . . .
C1 C 0.2062(3) 0.57058(19) 0.2757(2) 0.0305(5) Uani 1 1 d . . . . .
C2 C 0.0941(3) 0.6528(2) 0.2221(3) 0.0392(5) Uani 1 1 d . . . . .
H2 H 0.125250 0.723450 0.240701 0.047 Uiso 1 1 calc R U . . .
C3 C -0.0586(3) 0.6310(2) 0.1439(3) 0.0440(6) Uani 1 1 d . . . . .
H3 H -0.129055 0.686565 0.111687 0.053 Uiso 1 1 calc R U . . .
C4 C -0.1080(3) 0.5263(3) 0.1128(3) 0.0407(6) Uani 1 1 d . . . . .
C5 C -0.0048(3) 0.4439(2) 0.1576(3) 0.0377(5) Uani 1 1 d . . . . .
H5 H -0.038715 0.374368 0.132926 0.045 Uiso 1 1 calc R U . . .
C6 C 0.1512(3) 0.4633(2) 0.2401(2) 0.0328(5) Uani 1 1 d . . . . .
C7 C 0.2544(3) 0.37278(19) 0.2804(3) 0.0359(5) Uani 1 1 d . . . . .
H7A H 0.200148 0.315794 0.300776 0.043 Uiso 1 1 calc R U . . .
H7B H 0.263691 0.350943 0.199023 0.043 Uiso 1 1 calc R U . . .
C8 C 0.4857(3) 0.27798(19) 0.3899(3) 0.0415(6) Uani 1 1 d . . . . .
H8A H 0.420804 0.216726 0.348476 0.050 Uiso 1 1 calc R U . . .
H8B H 0.549246 0.262236 0.485560 0.050 Uiso 1 1 calc R U . . .
C9 C 0.5863(4) 0.3003(2) 0.3183(3) 0.0521(7) Uani 1 1 d . . . . .
H9A H 0.520512 0.318408 0.223839 0.062 Uiso 1 1 calc R U . . .
H9B H 0.640233 0.235221 0.318207 0.062 Uiso 1 1 calc R U . . .
C10 C 0.7037(4) 0.3887(2) 0.3803(3) 0.0470(7) Uani 1 1 d . . . . .
H10A H 0.773809 0.368901 0.473025 0.056 Uiso 1 1 calc R U . . .
H10B H 0.762801 0.394969 0.328470 0.056 Uiso 1 1 calc R U . . .
C11 C 0.7494(4) 0.5791(3) 0.4107(3) 0.0491(7) Uani 1 1 d . . . . .
H11A H 0.834171 0.567722 0.498608 0.074 Uiso 1 1 calc R U . . .
H11B H 0.702927 0.646782 0.409970 0.074 Uiso 1 1 calc R U . . .
H11C H 0.785361 0.578481 0.341563 0.074 Uiso 1 1 calc R U . . .

loop_
_atom_site_aniso_label
_atom_site_aniso_U_11
_atom_site_aniso_U_22
_atom_site_aniso_U_33
_atom_site_aniso_U_23
_atom_site_aniso_U_13
_atom_site_aniso_U_12
Ni1 0.0295(3) 0.0217(2) 0.0283(2) -0.00070(13) 0.01279(18) 0.00051(13)
Br1 0.0314(2) 0.0893(3) 0.0514(2) -0.00330(15) 0.01269(16) -0.00600(13)
O1 0.0337(9) 0.0278(8) 0.0364(9) 0.0028(6) 0.0115(7) -0.0017(6)
N1 0.0382(11) 0.0249(9) 0.0330(10) -0.0024(7) 0.0147(8) 0.0005(8)
N2 0.0434(13) 0.0351(11) 0.0375(12) 0.0016(8) 0.0231(10) 0.0034(8)
C1 0.0329(11) 0.0315(11) 0.0292(10) 0.0023(8) 0.0154(9) -0.0005(9)
C2 0.0400(13) 0.0344(12) 0.0441(13) 0.0045(10) 0.0193(11) 0.0021(10)
C3 0.0363(13) 0.0509(16) 0.0462(14) 0.0092(12) 0.0196(11) 0.0119(11)
C4 0.0288(12) 0.0577(16) 0.0358(13) -0.0001(11) 0.0146(10) -0.0026(11)
C5 0.0357(12) 0.0413(13) 0.0348(12) -0.0025(10) 0.0142(10) -0.0074(10)
C6 0.0346(12) 0.0332(11) 0.0304(11) -0.0009(9) 0.0141(9) -0.0030(10)
C7 0.0412(13) 0.0303(11) 0.0369(12) -0.0046(9) 0.0179(10) -0.0051(10)
C8 0.0484(15) 0.0253(11) 0.0468(14) -0.0049(10) 0.0175(12) 0.0046(10)
C9 0.0652(19) 0.0439(15) 0.0544(17) -0.0094(13) 0.0330(15) 0.0120(14)
C10 0.0518(16) 0.0468(15) 0.0537(16) 0.0017(12) 0.0336(14) 0.0134(12)
C11 0.0552(17) 0.0526(16) 0.0495(15) 0.0045(13) 0.0322(14) -0.0077(13)

loop_
_atom_type_symbol
_atom_type_description
_atom_type_scat_dispersion_real
_atom_type_scat_dispersion_imag
_atom_type_scat_source
C C 0.0033 0.0016 'International Tables Vol C Tables 4.2.6.8 and 6.1.1.4'
H H 0.0000 0.0000 'International Tables Vol C Tables 4.2.6.8 and 6.1.1.4'
N N 0.0061 0.0033 'International Tables Vol C Tables 4.2.6.8 and 6.1.1.4'
O O 0.0106 0.0060 'International Tables Vol C Tables 4.2.6.8 and 6.1.1.4'
Br Br -0.2901 2.4595 'International Tables Vol C Tables 4.2.6.8 and 6.1.1.4'
Ni Ni 0.3393 1.1124 'International Tables Vol C Tables 4.2.6.8 and 6.1.1.4'

loop_
_geom_angle_atom_site_label_1
_geom_angle_atom_site_label_2
_geom_angle_atom_site_label_3
_geom_angle
_geom_angle_site_symmetry_1
_geom_angle_site_symmetry_3
_geom_angle_publ_flag
O1 Ni1 O1 180.00(8) . 3_666 ?
O1 Ni1 N1 92.92(7) . 3_666 ?
O1 Ni1 N1 87.08(7) 3_666 3_666 ?
O1 Ni1 N1 87.08(7) . . ?
O1 Ni1 N1 92.92(7) 3_666 . ?
N1 Ni1 N1 180.00(12) 3_666 . ?
O1 Ni1 N2 92.04(8) . 3_666 ?
O1 Ni1 N2 87.96(8) 3_666 3_666 ?
N1 Ni1 N2 82.44(8) 3_666 3_666 ?
N1 Ni1 N2 97.56(8) . 3_666 ?
O1 Ni1 N2 87.96(8) . . ?
O1 Ni1 N2 92.04(8) 3_666 . ?
N1 Ni1 N2 97.56(8) 3_666 . ?
N1 Ni1 N2 82.44(8) . . ?
N2 Ni1 N2 180.0 3_666 . ?
C1 O1 Ni1 124.48(15) . . ?
C7 N1 C8 117.5(2) . . ?
C7 N1 Ni1 125.65(16) . . ?
C8 N1 Ni1 116.21(16) . . ?
C11 N2 C10 110.7(2) . . ?
C11 N2 Ni1 116.40(17) . . ?
C10 N2 Ni1 115.20(16) . . ?
O1 C1 C2 120.0(2) . . ?
O1 C1 C6 123.8(2) . . ?
C2 C1 C6 116.1(2) . . ?
C3 C2 C1 122.2(3) . . ?
C3 C2 H2 118.9 . . ?
C1 C2 H2 118.9 . . ?
C2 C3 C4 120.1(3) . . ?
C2 C3 H3 119.9 . . ?
C4 C3 H3 119.9 . . ?
C5 C4 C3 120.4(3) . . ?
C5 C4 Br1 119.7(2) . . ?
C3 C4 Br1 119.9(2) . . ?
C4 C5 C6 120.8(3) . . ?
C4 C5 H5 119.6 . . ?
C6 C5 H5 119.6 . . ?
C5 C6 C1 120.3(2) . . ?
C5 C6 C7 117.8(2) . . ?
C1 C6 C7 121.8(2) . . ?
N1 C7 C6 125.5(2) . . ?
N1 C7 H7A 105.9 . . ?
C6 C7 H7A 105.9 . . ?
N1 C7 H7B 105.9 . . ?
C6 C7 H7B 105.9 . . ?
H7A C7 H7B 106.3 . . ?
N1 C8 C9 109.0(2) . . ?
N1 C8 H8A 109.9 . . ?
C9 C8 H8A 109.9 . . ?
N1 C8 H8B 109.9 . . ?
C9 C8 H8B 109.9 . . ?
H8A C8 H8B 108.3 . . ?
C8 C9 C10 115.6(2) . . ?
C8 C9 H9A 108.4 . . ?
C10 C9 H9A 108.4 . . ?
C8 C9 H9B 108.4 . . ?
C10 C9 H9B 108.4 . . ?
H9A C9 H9B 107.4 . . ?
N2 C10 C9 114.1(2) . . ?
N2 C10 H10A 108.7 . . ?
C9 C10 H10A 108.7 . . ?
N2 C10 H10B 108.7 . . ?
C9 C10 H10B 108.7 . . ?
H10A C10 H10B 107.6 . . ?
N2 C11 H11A 109.5 . . ?
N2 C11 H11B 109.5 . . ?
H11A C11 H11B 109.5 . . ?
N2 C11 H11C 109.5 . . ?
H11A C11 H11C 109.5 . . ?
H11B C11 H11C 109.5 . . ?

loop_
_geom_bond_atom_site_label_1
_geom_bond_atom_site_label_2
_geom_bond_distance
_geom_bond_site_symmetry_2
_geom_bond_publ_flag
Ni1 O1 2.0321(17) . ?
Ni1 O1 2.0321(17) 3_666 ?
Ni1 N1 2.059(2) 3_666 ?
Ni1 N1 2.059(2) . ?
Ni1 N2 2.204(2) 3_666 ?
Ni1 N2 2.204(2) . ?
Br1 C4 1.899(3) . ?
O1 C1 1.289(3) . ?
N1 C7 1.278(3) . ?
N1 C8 1.470(3) . ?
N2 C11 1.466(4) . ?
N2 C10 1.483(3) . ?
C1 C2 1.425(3) . ?
C1 C6 1.437(3) . ?
C2 C3 1.374(4) . ?
C2 H2 0.9300 . ?
C3 C4 1.388(4) . ?
C3 H3 0.9300 . ?
C4 C5 1.371(4) . ?
C5 C6 1.401(3) . ?
C5 H5 0.9300 . ?
C6 C7 1.449(3) . ?
C7 H7A 0.9700 . ?
C7 H7B 0.9700 . ?
C8 C9 1.521(4) . ?
C8 H8A 0.9700 . ?
C8 H8B 0.9700 . ?
C9 C10 1.519(5) . ?
C9 H9A 0.9700 . ?
C9 H9B 0.9700 . ?
C10 H10A 0.9700 . ?
C10 H10B 0.9700 . ?
C11 H11A 0.9600 . ?
C11 H11B 0.9600 . ?
C11 H11C 0.9600 . ?
